data_4514717
loop_
_publ_author_name
'Nguyen, Viet D.'
'Nguyen, Vu T.'
'Haug, Graham C.'
'Dang, Hang T.'
'Arman, Hadi D.'
'Ermler, Walter C.'
'Larionov, Oleg V.'

_publ_section_title
;
 Rapid and Chemodivergent Synthesis of N-Heterocyclic Sulfones and
 Sulfides: Mechanistic and Computational Details of the
 Persulfate-Initiated Catalysis
;
_journal_issue 5
_journal_name_full 'ACS Catalysis'
_journal_page_first 4015
_journal_paper_doi 10.1021/acscatal.9b00464
_journal_volume 9
_journal_year 2019
_chemical_formula_moiety 'C18 H10 Br2 N2 O2 S'
_chemical_formula_sum 'C18 H10 Br2 N2 O2 S'
_chemical_formula_weight 478.16
_space_group_crystal_system monoclinic
_space_group_IT_number 15
_space_group_name_Hall '-I 2ya'
_space_group_name_H-M_alt 'I 1 2/a 1'
_symmetry_space_group_name_Hall '-I 2ya'
_symmetry_space_group_name_H-M 'I 1 2/a 1'
_atom_sites_solution_hydrogens geom
_atom_sites_solution_primary dual
_audit_creation_date 2018-06-07
_audit_creation_method
;
Olex2 1.2
(compiled 2018.05.29 svn.r3508 for OlexSys, GUI svn.r5506)
;
_cell_angle_alpha 90
_cell_angle_beta 105.417(3)
_cell_angle_gamma 90
_cell_formula_units_Z 4
_cell_length_a 17.7962(6)
_cell_length_b 4.9199(2)
_cell_length_c 19.1526(6)
_cell_measurement_reflns_used 7936
_cell_measurement_temperature 98(2)
_cell_measurement_theta_max 29.3560
_cell_measurement_theta_min 2.2210
_cell_volume 1616.57(10)
_computing_cell_refinement 'CrysAlisPro 1.171.39.28e (Rigaku OD, 2015)'
_computing_data_collection 'CrysAlisPro 1.171.39.28e (Rigaku OD, 2015)'
_computing_data_reduction 'CrysAlisPro 1.171.39.28e (Rigaku OD, 2015)'
_computing_molecular_graphics 'Olex2 (Dolomanov et al., 2009)'
_computing_publication_material 'Olex2 (Dolomanov et al., 2009)'
_computing_structure_refinement 'ShelXL (Sheldrick, 2015)'
_computing_structure_solution 'ShelXT (Sheldrick, 2015)'
_diffrn_ambient_temperature 98(2)
_diffrn_detector 'CCD plate'
_diffrn_measured_fraction_theta_full 1.000
_diffrn_measured_fraction_theta_max 1.000
_diffrn_measurement_details
;
List of Runs (angles in degrees, time in seconds):

  # Type    Start    End  Width  t~exp~   \w     \q     \k     \f   Frames
--------------------------------------------------------------------------
  1  \w    -85.00  35.00   1.00   45.00    --    4.20 -59.00 152.00  120
  2  \w    -38.00  82.00   1.00   45.00    --   -7.60  59.00 -67.00  120
  3  \w    -85.00  34.00   1.00   45.00    --    4.20 -57.00 -60.00  119
  4  \w    -97.00  30.00   1.00   45.00    --   -7.60 -19.00  90.00  127
  5  \w    -32.00  82.00   1.00   45.00    --   -7.60  38.00  30.00  114
  6  \w    -32.00  45.00   1.00   45.00    --   -7.60  38.00-120.00   77
  7  \w    -32.00  82.00   1.00   45.00    --   -7.60  38.00 120.00  114
;
_diffrn_measurement_device 'four-circle diffractometer'
_diffrn_measurement_device_type 'XtaLAB AFC12 (RCD3): Kappa single'
_diffrn_measurement_method '\w scans'
_diffrn_orient_matrix_type 'CrysAlisPro convention (1999,Acta A55,543-557)'
_diffrn_orient_matrix_UB_11 -0.0312723000
_diffrn_orient_matrix_UB_12 -0.0738898000
_diffrn_orient_matrix_UB_13 0.0073051000
_diffrn_orient_matrix_UB_21 -0.0059452000
_diffrn_orient_matrix_UB_22 -0.0685858000
_diffrn_orient_matrix_UB_23 -0.0336073000
_diffrn_orient_matrix_UB_31 0.0263791000
_diffrn_orient_matrix_UB_32 -0.1030789000
_diffrn_orient_matrix_UB_33 0.0171287000
_diffrn_radiation_monochromator graphite
_diffrn_radiation_probe x-ray
_diffrn_radiation_type MoK\a
_diffrn_radiation_wavelength 0.71073
_diffrn_reflns_av_R_equivalents 0.0524
_diffrn_reflns_av_unetI/netI 0.0212
_diffrn_reflns_Laue_measured_fraction_full 1.000
_diffrn_reflns_Laue_measured_fraction_max 1.000
_diffrn_reflns_limit_h_max 21
_diffrn_reflns_limit_h_min -21
_diffrn_reflns_limit_k_max 6
_diffrn_reflns_limit_k_min -6
_diffrn_reflns_limit_l_max 23
_diffrn_reflns_limit_l_min -23
_diffrn_reflns_number 18018
_diffrn_reflns_point_group_measured_fraction_full 1.000
_diffrn_reflns_point_group_measured_fraction_max 1.000
_diffrn_reflns_theta_full 25.242
_diffrn_reflns_theta_max 25.984
_diffrn_reflns_theta_min 2.206
_diffrn_source 'fine-focus sealed X-ray tube'
_diffrn_source_type 'Enhance (Mo) X-ray Source'
_exptl_absorpt_coefficient_mu 5.159
_exptl_absorpt_correction_T_max 1.00000
_exptl_absorpt_correction_T_min 0.26420
_exptl_absorpt_correction_type multi-scan
_exptl_absorpt_process_details
;
CrysAlisPro 1.171.39.28e (Rigaku Oxford Diffraction, 2015)
Empirical absorption correction using spherical harmonics,
 implemented in SCALE3 ABSPACK scaling algorithm.
;
_exptl_crystal_colour 'clear colourless'
_exptl_crystal_colour_lustre clear
_exptl_crystal_colour_primary colourless
_exptl_crystal_density_diffrn 1.965
_exptl_crystal_description plate
_exptl_crystal_F_000 936
_exptl_crystal_size_max 0.48
_exptl_crystal_size_mid 0.33
_exptl_crystal_size_min 0.03
_refine_diff_density_max 0.499
_refine_diff_density_min -0.331
_refine_diff_density_rms 0.080
_refine_ls_extinction_method none
_refine_ls_goodness_of_fit_ref 1.038
_refine_ls_hydrogen_treatment constr
_refine_ls_matrix_type full
_refine_ls_number_parameters 114
_refine_ls_number_reflns 1584
_refine_ls_number_restraints 0
_refine_ls_restrained_S_all 1.038
_refine_ls_R_factor_all 0.0249
_refine_ls_R_factor_gt 0.0232
_refine_ls_shift/su_max 0.001
_refine_ls_shift/su_mean 0.000
_refine_ls_structure_factor_coef Fsqd
_refine_ls_weighting_details 'w=1/[\s^2^(Fo^2^)+(0.0400P)^2^+3.0000P] where P=(Fo^2^+2Fc^2^)/3'
_refine_ls_weighting_scheme calc
_refine_ls_wR_factor_gt 0.0640
_refine_ls_wR_factor_ref 0.0656
_reflns_Friedel_coverage 0.000
_reflns_number_gt 1506
_reflns_number_total 1584
_reflns_threshold_expression 'I > 2\s(I)'
_cod_data_source_file cs9b00464_si_009.cif
_cod_data_source_block cd1708b
_cod_database_code 4514717
_shelx_shelxl_version_number 2016/6
_chemical_oxdiff_formula C18H10Br2SO2N2
_chemical_oxdiff_usercomment 'Oxidized sample'
_shelx_space_group_comment
;
The symmetry employed for this shelxl refinement is uniquely defined
by the following loop, which should always be used as a source of
symmetry information in preference to the above space-group names.
They are only intended as comments.
;
_reflns_odcompleteness_completeness 99.89
_reflns_odcompleteness_iscentric 1
_reflns_odcompleteness_theta 26.32
_olex2_refinement_description
;
1. Fixed Uiso
 At 1.2 times of:
  All C(H) groups
2.a Aromatic/amide H refined with riding coordinates:
 C1(H1), C2(H2), C5(H5), C7(H7), C8(H8)
;
_olex2_exptl_crystal_mounting_method 'nylon loop'
_olex2_submission_special_instructions 'No special instructions were received'
_oxdiff_exptl_absorpt_empirical_details
;
Empirical correction (ABSPACK) includes:
- Absorption correction using spherical harmonics
- Frame scaling
;
_oxdiff_exptl_absorpt_empirical_full_max 2.693
_oxdiff_exptl_absorpt_empirical_full_min 0.657

loop_
_space_group_symop_operation_xyz
'x, y, z'
'-x+1/2, y, -z'
'x+1/2, y+1/2, z+1/2'
'-x+1, y+1/2, -z+1/2'
'-x, -y, -z'
'x-1/2, -y, z'
'-x+1/2, -y+1/2, -z+1/2'
'x, -y+1/2, z+1/2'

loop_
_atom_site_label
_atom_site_type_symbol
_atom_site_fract_x
_atom_site_fract_y
_atom_site_fract_z
_atom_site_U_iso_or_equiv
_atom_site_adp_type
_atom_site_occupancy
_atom_site_site_symmetry_order
_atom_site_calc_flag
_atom_site_refinement_flags_posn
_atom_site_refinement_flags_adp
_atom_site_refinement_flags_occupancy
Br1 Br 0.32894(2) 0.96266(5) 0.30496(2) 0.01851(11) Uani 1 1 d . . .
S1 S 0.250000 1.28990(15) 0.000000 0.01118(18) Uani 1 2 d S T P
O1 O 0.24286(9) 1.4391(3) 0.06250(9) 0.0145(4) Uani 1 1 d . . .
N1 N 0.44914(11) 0.6674(4) 0.04831(11) 0.0168(4) Uani 1 1 d . . .
C1 C 0.42486(13) 0.7936(5) -0.01388(13) 0.0165(5) Uani 1 1 d . . .
H1 H 0.448648 0.749691 -0.051351 0.020 Uiso 1 1 calc R . .
C2 C 0.36502(14) 0.9921(5) -0.02818(14) 0.0142(5) Uani 1 1 d . . .
H2 H 0.348624 1.075216 -0.074519 0.017 Uiso 1 1 calc R . .
C3 C 0.33118(13) 1.0624(4) 0.02539(12) 0.0113(4) Uani 1 1 d . . .
C4 C 0.35719(13) 0.9408(4) 0.09590(12) 0.0122(5) Uani 1 1 d . . .
C5 C 0.33057(14) 1.0056(4) 0.15755(13) 0.0135(5) Uani 1 1 d . . .
H5 H 0.292385 1.143029 0.154834 0.016 Uiso 1 1 calc R . .
C6 C 0.36052(13) 0.8680(5) 0.22081(12) 0.0143(5) Uani 1 1 d . . .
C7 C 0.41536(13) 0.6554(5) 0.22731(12) 0.0159(5) Uani 1 1 d . . .
H7 H 0.432633 0.556158 0.271208 0.019 Uiso 1 1 calc R . .
C8 C 0.44289(13) 0.5961(5) 0.16912(13) 0.0171(5) Uani 1 1 d . . .
H8 H 0.480706 0.456570 0.173162 0.020 Uiso 1 1 calc R . .
C9 C 0.41635(12) 0.7380(5) 0.10269(12) 0.0138(5) Uani 1 1 d . . .

loop_
_atom_site_aniso_label
_atom_site_aniso_U_11
_atom_site_aniso_U_22
_atom_site_aniso_U_33
_atom_site_aniso_U_23
_atom_site_aniso_U_13
_atom_site_aniso_U_12
Br1 0.01968(17) 0.02536(18) 0.00975(16) -0.00009(8) 0.00264(11) 0.00102(9)
S1 0.0113(4) 0.0099(4) 0.0110(4) 0.000 0.0007(3) 0.000
O1 0.0154(8) 0.0129(8) 0.0141(8) -0.0024(6) 0.0020(7) 0.0014(6)
N1 0.0133(9) 0.0181(11) 0.0166(10) -0.0041(8) 0.0001(8) 0.0004(8)
C1 0.0127(11) 0.0207(13) 0.0156(11) -0.0055(9) 0.0032(9) -0.0022(9)
C2 0.0140(11) 0.0157(11) 0.0116(12) -0.0012(8) 0.0011(9) -0.0026(8)
C3 0.0099(10) 0.0096(11) 0.0127(11) -0.0020(8) 0.0002(9) -0.0019(8)
C4 0.0115(11) 0.0117(11) 0.0114(11) -0.0010(8) -0.0001(9) -0.0022(8)
C5 0.0116(11) 0.0128(11) 0.0148(12) -0.0016(9) 0.0013(9) -0.0013(8)
C6 0.0135(10) 0.0174(12) 0.0110(11) -0.0028(9) 0.0016(8) -0.0040(9)
C7 0.0171(11) 0.0147(12) 0.0126(11) 0.0020(9) -0.0017(9) -0.0018(9)
C8 0.0137(11) 0.0140(12) 0.0199(12) -0.0004(10) -0.0019(9) 0.0024(9)
C9 0.0100(10) 0.0143(11) 0.0145(11) -0.0026(9) -0.0011(8) -0.0008(9)

loop_
_atom_type_symbol
_atom_type_description
_atom_type_scat_dispersion_real
_atom_type_scat_dispersion_imag
_atom_type_scat_source
C C 0.0033 0.0016 'International Tables Vol C Tables 4.2.6.8 and 6.1.1.4'
H H 0.0000 0.0000 'International Tables Vol C Tables 4.2.6.8 and 6.1.1.4'
Br Br -0.2901 2.4595 'International Tables Vol C Tables 4.2.6.8 and 6.1.1.4'
N N 0.0061 0.0033 'International Tables Vol C Tables 4.2.6.8 and 6.1.1.4'
O O 0.0106 0.0060 'International Tables Vol C Tables 4.2.6.8 and 6.1.1.4'
S S 0.1246 0.1234 'International Tables Vol C Tables 4.2.6.8 and 6.1.1.4'

loop_
_geom_angle_atom_site_label_1
_geom_angle_atom_site_label_2
_geom_angle_atom_site_label_3
_geom_angle
_geom_angle_site_symmetry_1
_geom_angle_site_symmetry_3
O1 S1 O1 118.64(14) . 2
O1 S1 C3 107.56(10) 2 .
O1 S1 C3 109.66(10) . .
O1 S1 C3 109.67(10) 2 2
O1 S1 C3 107.56(10) . 2
C3 S1 C3 102.58(14) 2 .
C1 N1 C9 117.9(2) . .
N1 C1 H1 118.3 . .
N1 C1 C2 123.5(2) . .
C2 C1 H1 118.3 . .
C1 C2 H2 120.4 . .
C3 C2 C1 119.2(2) . .
C3 C2 H2 120.4 . .
C2 C3 S1 116.09(18) . .
C2 C3 C4 120.3(2) . .
C4 C3 S1 123.44(17) . .
C5 C4 C3 126.3(2) . .
C5 C4 C9 118.7(2) . .
C9 C4 C3 114.9(2) . .
C4 C5 H5 120.4 . .
C6 C5 C4 119.2(2) . .
C6 C5 H5 120.4 . .
C5 C6 Br1 119.79(18) . .
C5 C6 C7 122.8(2) . .
C7 C6 Br1 117.37(17) . .
C6 C7 H7 120.8 . .
C8 C7 C6 118.5(2) . .
C8 C7 H7 120.8 . .
C7 C8 H8 119.3 . .
C7 C8 C9 121.5(2) . .
C9 C8 H8 119.3 . .
N1 C9 C4 124.1(2) . .
N1 C9 C8 116.8(2) . .
C8 C9 C4 119.1(2) . .

loop_
_geom_bond_atom_site_label_1
_geom_bond_atom_site_label_2
_geom_bond_distance
_geom_bond_site_symmetry_2
Br1 C6 1.900(2) .
S1 O1 1.4383(17) .
S1 O1 1.4383(17) 2
S1 C3 1.790(2) 2
S1 C3 1.790(2) .
N1 C1 1.310(3) .
N1 C9 1.367(3) .
C1 H1 0.9500 .
C1 C2 1.417(3) .
C2 H2 0.9500 .
C2 C3 1.365(3) .
C3 C4 1.436(3) .
C4 C5 1.421(3) .
C4 C9 1.431(3) .
C5 H5 0.9500 .
C5 C6 1.366(3) .
C6 C7 1.413(3) .
C7 H7 0.9500 .
C7 C8 1.363(4) .
C8 H8 0.9500 .
C8 C9 1.417(3) .

loop_
_geom_torsion_atom_site_label_1
_geom_torsion_atom_site_label_2
_geom_torsion_atom_site_label_3
_geom_torsion_atom_site_label_4
_geom_torsion
_geom_torsion_site_symmetry_1
Br1 C6 C7 C8 -175.63(17) .
S1 C3 C4 C5 -8.6(3) .
S1 C3 C4 C9 172.19(16) .
O1 S1 C3 C2 -154.16(17) .
O1 S1 C3 C2 -23.9(2) 2
O1 S1 C3 C4 160.72(18) 2
O1 S1 C3 C4 30.4(2) .
N1 C1 C2 C3 1.4(3) .
C1 N1 C9 C4 0.0(3) .
C1 N1 C9 C8 179.2(2) .
C1 C2 C3 S1 -174.22(17) .
C1 C2 C3 C4 1.4(3) .
C2 C3 C4 C5 176.2(2) .
C2 C3 C4 C9 -3.0(3) .
C3 S1 C3 C2 91.76(18) 2
C3 S1 C3 C4 -83.67(18) 2
C3 C4 C5 C6 179.1(2) .
C3 C4 C9 N1 2.4(3) .
C3 C4 C9 C8 -176.7(2) .
C4 C5 C6 Br1 177.29(16) .
C4 C5 C6 C7 -2.3(3) .
C5 C4 C9 N1 -176.8(2) .
C5 C4 C9 C8 4.0(3) .
C5 C6 C7 C8 4.0(3) .
C6 C7 C8 C9 -1.5(3) .
C7 C8 C9 N1 178.4(2) .
C7 C8 C9 C4 -2.4(3) .
C9 N1 C1 C2 -2.1(3) .
C9 C4 C5 C6 -1.7(3) .
